data_7012739
loop_
_publ_author_name
'Galijasevic, Semira'
'Krylova, Ksenia'
'Koenigbauer, Michael J.'
'Jaeger, Gregory S.'
'Bushendorf, Jeffery D.'
'Heeg, Mary Jane'
'Ochrymowycz, Leo A.'
'Taschner, Michael J.'
'Rorabacher, David B.'

_publ_section_title
;
 Chelate ring sequence effects on thermodynamic, kinetic and
 electron-transfer properties of copper(ii/i) systems involving
 macrocyclic ligands with S4 and NS3 donor setsElectronic supplementary
 information (ESI) available: Tables S1--14: tabulations of
 experimental rate constants. See
 http://www.rsc.org/suppdata/dt/b3/b300602f/
;
_journal_issue 8
_journal_name_full 'Dalton Transactions'
_journal_page_first 1577
_journal_paper_doi 10.1039/b300602f
_journal_year 2003
_chemical_formula_sum 'C10 H23 Cl2 Cu N O9 S3'
_chemical_formula_weight 531.91
_chemical_name_systematic
; 
? 
;
_space_group_IT_number 5
_symmetry_cell_setting monoclinic
_symmetry_space_group_name_Hall 'C 2y'
_symmetry_space_group_name_H-M 'C 1 2 1'
_atom_sites_solution_hydrogens geom
_atom_sites_solution_primary direct
_atom_sites_solution_secondary difmap
_audit_creation_method SHELXL-97
_cell_angle_alpha 90.00
_cell_angle_beta 95.1220(10)
_cell_angle_gamma 90.00
_cell_formula_units_Z 4
_cell_length_a 13.7324(8)
_cell_length_b 10.0394(5)
_cell_length_c 14.6404(8)
_cell_measurement_reflns_used 5668
_cell_measurement_temperature 295(2)
_cell_volume 2010.34(19)
_computing_cell_refinement 'Bruker SAINT'
_computing_data_collection 'Bruker SMART'
_computing_data_reduction 'Bruker SAINT'
_computing_molecular_graphics SHELXTL-Plus
_computing_publication_material SHELXL-93
_computing_structure_refinement 'SHELXL-97 (Sheldrick, 1997)'
_computing_structure_solution 'SHELXS-97 (Sheldrick, 1990)'
_diffrn_ambient_temperature 295(2)
_diffrn_measured_fraction_theta_full 0.947
_diffrn_measured_fraction_theta_max 0.947
_diffrn_measurement_method 'SMART CCD'
_diffrn_radiation_monochromator graphite
_diffrn_radiation_source 'fine-focus sealed tube'
_diffrn_radiation_type MoK\a
_diffrn_radiation_wavelength 0.71073
_diffrn_reflns_av_R_equivalents 0.014
_diffrn_reflns_av_sigmaI/netI 0.0191
_diffrn_reflns_limit_h_max 17
_diffrn_reflns_limit_h_min -17
_diffrn_reflns_limit_k_max 13
_diffrn_reflns_limit_k_min -5
_diffrn_reflns_limit_l_max 19
_diffrn_reflns_limit_l_min 0
_diffrn_reflns_number 12064
_diffrn_reflns_theta_full 28.29
_diffrn_reflns_theta_max 28.29
_diffrn_reflns_theta_min 1.40
_exptl_absorpt_coefficient_mu 1.706
_exptl_absorpt_correction_T_max 0.5486
_exptl_absorpt_correction_T_min 0.5486
_exptl_absorpt_correction_type multi-scan
_exptl_crystal_colour dark
_exptl_crystal_density_diffrn 1.757
_exptl_crystal_density_method 'not measured'
_exptl_crystal_description rods
_exptl_crystal_F_000 1092
_exptl_crystal_size_max 0.40
_exptl_crystal_size_mid 0.40
_exptl_crystal_size_min 0.40
_refine_diff_density_max 0.569
_refine_diff_density_min -0.349
_refine_diff_density_rms 0.090
_refine_ls_abs_structure_details 'Flack H D (1983), Acta Cryst. A39, 876-881'
_refine_ls_abs_structure_Flack 0.012(14)
_refine_ls_extinction_coef 0.0000(5)
_refine_ls_extinction_expression Fc^*^=kFc[1+0.001xFc^2^\l^3^/sin(2\q)]^-1/4^
_refine_ls_extinction_method SHELXL
_refine_ls_goodness_of_fit_ref 1.032
_refine_ls_hydrogen_treatment mixed
_refine_ls_matrix_type full
_refine_ls_number_parameters 268
_refine_ls_number_reflns 3448
_refine_ls_number_restraints 1
_refine_ls_restrained_S_all 1.031
_refine_ls_R_factor_all 0.0424
_refine_ls_R_factor_gt 0.0407
_refine_ls_shift/su_max 6.997
_refine_ls_shift/su_mean 0.031
_refine_ls_structure_factor_coef Fsqd
_refine_ls_weighting_details 'calc w=1/[\s^2^(Fo^2^)+(0.0875P)^2^+0.7157P] where P=(Fo^2^+2Fc^2^)/3'
_refine_ls_weighting_scheme calc
_refine_ls_wR_factor_gt 0.1096
_refine_ls_wR_factor_ref 0.1116
_reflns_number_gt 3299
_reflns_number_total 3448
_reflns_threshold_expression >2sigma(I)
_cod_data_source_file b300602f.txt
_cod_data_source_block mira
_cod_depositor_comments
;
The following automatic conversions were performed:
'_exptl_absorpt_correction_type' value 'Multi-scan' changed to
'multi-scan' according to
'/home/saulius/struct/CIF-dictionaries/cif_core.dic' dictionary named
'cif_core.dic' version 2.4.1 from 2010-06-29.

Automatic conversion script
Id: cif_fix_enum 1527 2010-12-29 10:47:43Z saulius 
;
_cod_original_sg_symbol_H-M C2
_cod_database_code 7012739

loop_
_symmetry_equiv_pos_as_xyz
'x, y, z'
'-x, y, -z'
'x+1/2, y+1/2, z'
'-x+1/2, y+1/2, -z'

loop_
_atom_site_label
_atom_site_type_symbol
_atom_site_fract_x
_atom_site_fract_y
_atom_site_fract_z
_atom_site_U_iso_or_equiv
_atom_site_adp_type
_atom_site_occupancy
_atom_site_symmetry_multiplicity
_atom_site_calc_flag
_atom_site_refinement_flags
_atom_site_disorder_assembly
_atom_site_disorder_group
Cu1 Cu 0.79203(3) 0.38618(4) 0.75253(3) 0.04308(15) Uani 1 1 d . . .
O1 O 0.6153(2) 0.4006(5) 0.7551(3) 0.0706(10) Uani 1 1 d . . .
N1 N 0.8148(3) 0.2361(4) 0.8422(3) 0.0484(8) Uani 1 1 d . . .
S1 S 0.79583(9) 0.52717(12) 0.87760(8) 0.0542(3) Uani 1 1 d . . .
S2 S 0.81351(10) 0.55480(14) 0.65131(9) 0.0641(3) Uani 1 1 d . . .
S3 S 0.75670(9) 0.22375(14) 0.64191(8) 0.0612(3) Uani 1 1 d . . .
C1 C 0.7880(4) 0.2732(6) 0.9345(3) 0.0654(13) Uani 1 1 d . . .
H1A H 0.8097 0.2045 0.9784 0.078 Uiso 1 1 calc R . .
H1B H 0.7176 0.2812 0.9338 0.078 Uiso 1 1 calc R . .
C2 C 0.8355(5) 0.4036(8) 0.9625(3) 0.0740(15) Uani 1 1 d . . .
H2A H 0.9061 0.3946 0.9664 0.089 Uiso 1 1 calc R . .
H2B H 0.8168 0.4302 1.0222 0.089 Uiso 1 1 calc R . .
C3 C 0.9002(5) 0.6371(7) 0.8748(5) 0.0849(18) Uani 1 1 d . . .
H3A H 0.9057 0.6920 0.9296 0.102 Uiso 1 1 calc R . .
H3B H 0.9593 0.5843 0.8747 0.102 Uiso 1 1 calc R . .
C4 C 0.8909(5) 0.7247(7) 0.7920(6) 0.092(2) Uani 1 1 d . . .
H4A H 0.9337 0.8008 0.8034 0.110 Uiso 1 1 calc R . .
H4B H 0.8244 0.7579 0.7835 0.110 Uiso 1 1 calc R . .
C5 C 0.9146(6) 0.6596(8) 0.7059(6) 0.092(2) Uani 1 1 d . . .
H5A H 0.9721 0.6042 0.7189 0.111 Uiso 1 1 calc R . .
H5B H 0.9307 0.7277 0.6628 0.111 Uiso 1 1 calc R . .
C6 C 0.8811(5) 0.4886(9) 0.5595(4) 0.089(2) Uani 1 1 d . . .
H6A H 0.8911 0.5598 0.5166 0.106 Uiso 1 1 calc R . .
H6B H 0.9449 0.4594 0.5857 0.106 Uiso 1 1 calc R . .
C7 C 0.8335(5) 0.3788(12) 0.5099(3) 0.103(3) Uani 1 1 d . . .
H7A H 0.8598 0.3724 0.4508 0.123 Uiso 1 1 calc R . .
H7B H 0.7645 0.3997 0.4987 0.123 Uiso 1 1 calc R . .
C8 C 0.8430(5) 0.2388(8) 0.5570(4) 0.0812(17) Uani 1 1 d . . .
H8A H 0.9089 0.2274 0.5858 0.097 Uiso 1 1 calc R . .
H8B H 0.8309 0.1696 0.5112 0.097 Uiso 1 1 calc R . .
C9 C 0.8030(4) 0.0845(5) 0.7134(4) 0.0721(15) Uani 1 1 d . . .
H9A H 0.7760 0.0012 0.6891 0.086 Uiso 1 1 calc R . .
H9B H 0.8737 0.0800 0.7152 0.086 Uiso 1 1 calc R . .
C10 C 0.7716(4) 0.1097(5) 0.8090(4) 0.0646(12) Uani 1 1 d . . .
H10A H 0.7008 0.1144 0.8069 0.078 Uiso 1 1 calc R . .
H10B H 0.7939 0.0378 0.8499 0.078 Uiso 1 1 calc R . .
Cl1 Cl 0.5000 0.40784(17) 0.5000 0.0569(4) Uani 1 2 d S . .
O2 O 0.5000 0.2718(11) 0.5000 0.120(5) Uani 0.60 2 d SP A 1
O3 O 0.4348(17) 0.478(3) 0.4426(11) 0.213(14) Uani 0.60 1 d P A 2
O4 O 0.4078(10) 0.4142(16) 0.5397(15) 0.134(5) Uani 0.50 1 d P A 3
O5 O 0.5061(19) 0.4637(17) 0.5855(9) 0.173(9) Uani 0.60 1 d P A 4
Cl2 Cl 1.0000 0.99375(19) 1.0000 0.0665(4) Uani 1 2 d S . .
O6 O 1.0000 1.1340(17) 1.0000 0.166(7) Uani 0.80 2 d SP B 1
O7 O 0.9167(6) 0.9291(8) 1.0107(7) 0.145(4) Uani 0.80 1 d P B 2
O8 O 0.9868(10) 1.040(3) 0.9063(13) 0.289(12) Uani 0.80 1 d P B 3
Cl3 Cl 0.57921(7) -0.18740(14) 0.76731(8) 0.0570(3) Uani 1 1 d . . .
O9 O 0.6014(5) -0.0875(10) 0.6988(4) 0.141(3) Uani 1 1 d . C 1
O10 O 0.6601(5) -0.2003(11) 0.8253(5) 0.153(3) Uani 1 1 d . C 2
O11 O 0.5046(6) -0.1349(12) 0.8071(9) 0.241(7) Uani 1 1 d . C 3
O12 O 0.5488(13) -0.3078(13) 0.7337(11) 0.273(8) Uani 1 1 d . C 4
H01 H 0.581(5) 0.421(8) 0.825(5) 0.10(2) Uiso 1 1 d . . .
H02 H 0.599(5) 0.419(7) 0.691(5) 0.074(18) Uiso 1 1 d . . .
H1N1 H 0.859(4) 0.225(8) 0.846(4) 0.07(2) Uiso 1 1 d . . .

loop_
_atom_site_aniso_label
_atom_site_aniso_U_11
_atom_site_aniso_U_22
_atom_site_aniso_U_33
_atom_site_aniso_U_23
_atom_site_aniso_U_13
_atom_site_aniso_U_12
Cu1 0.0557(3) 0.0372(2) 0.0367(2) 0.00204(18) 0.00651(16) -0.0010(2)
O1 0.0533(15) 0.086(3) 0.072(2) -0.004(2) 0.0017(14) 0.000(2)
N1 0.0495(19) 0.0455(19) 0.0512(19) 0.0067(15) 0.0102(15) 0.0037(16)
S1 0.0606(6) 0.0489(6) 0.0543(6) -0.0099(5) 0.0119(5) 0.0044(5)
S2 0.0723(7) 0.0604(7) 0.0617(6) 0.0237(6) 0.0175(5) 0.0086(6)
S3 0.0610(6) 0.0632(7) 0.0575(6) -0.0158(5) -0.0053(5) 0.0017(5)
C1 0.083(3) 0.069(3) 0.047(2) 0.020(2) 0.023(2) 0.017(3)
C2 0.090(3) 0.093(4) 0.0382(18) -0.007(3) 0.0023(19) 0.015(3)
C3 0.083(4) 0.077(4) 0.096(4) -0.031(4) 0.014(3) -0.025(3)
C4 0.086(4) 0.055(3) 0.138(6) -0.011(4) 0.032(4) -0.022(3)
C5 0.095(4) 0.071(4) 0.116(5) 0.018(4) 0.037(4) -0.026(3)
C6 0.091(4) 0.120(6) 0.059(3) 0.032(4) 0.029(3) 0.012(4)
C7 0.099(4) 0.170(8) 0.041(2) 0.014(4) 0.014(2) 0.025(6)
C8 0.095(4) 0.092(5) 0.058(3) -0.019(3) 0.015(3) 0.021(4)
C9 0.083(3) 0.041(2) 0.089(4) -0.006(3) -0.012(3) 0.000(2)
C10 0.068(3) 0.044(2) 0.081(3) 0.010(2) 0.006(2) -0.010(2)
Cl1 0.0625(7) 0.0541(9) 0.0532(7) 0.000 0.0002(6) 0.000
O2 0.215(16) 0.041(5) 0.113(9) 0.000 0.071(10) 0.000
O3 0.223(18) 0.30(3) 0.106(11) -0.035(13) -0.039(11) 0.18(2)
O4 0.099(8) 0.113(11) 0.196(16) 0.005(11) 0.050(9) 0.017(7)
O5 0.31(3) 0.128(11) 0.070(6) -0.029(7) -0.037(11) 0.081(14)
Cl2 0.0544(8) 0.0593(10) 0.0852(11) 0.000 0.0031(7) 0.000
O6 0.127(10) 0.106(10) 0.26(2) 0.000 -0.007(14) 0.000
O7 0.120(5) 0.108(6) 0.225(10) -0.067(6) 0.107(6) -0.057(4)
O8 0.143(9) 0.45(3) 0.265(17) 0.24(2) -0.017(12) 0.000(16)
Cl3 0.0453(5) 0.0685(7) 0.0570(5) -0.0052(5) 0.0033(4) 0.0053(4)
O9 0.121(4) 0.213(9) 0.091(3) 0.039(5) 0.021(3) -0.037(5)
O10 0.112(4) 0.205(9) 0.136(5) 0.014(6) -0.033(4) 0.003(5)
O11 0.158(6) 0.215(11) 0.377(15) 0.158(12) 0.180(9) 0.108(8)
O12 0.365(19) 0.148(9) 0.286(15) -0.085(11) -0.078(13) -0.069(10)

loop_
_atom_type_symbol
_atom_type_description
_atom_type_scat_dispersion_real
_atom_type_scat_dispersion_imag
_atom_type_scat_source
C C 0.0033 0.0016 'International Tables Vol C Tables 4.2.6.8 and 6.1.1.4'
H H 0.0000 0.0000 'International Tables Vol C Tables 4.2.6.8 and 6.1.1.4'
N N 0.0061 0.0033 'International Tables Vol C Tables 4.2.6.8 and 6.1.1.4'
O O 0.0106 0.0060 'International Tables Vol C Tables 4.2.6.8 and 6.1.1.4'
S S 0.1246 0.1234 'International Tables Vol C Tables 4.2.6.8 and 6.1.1.4'
Cl Cl 0.1484 0.1585 'International Tables Vol C Tables 4.2.6.8 and 6.1.1.4'
Cu Cu 0.3201 1.2651 'International Tables Vol C Tables 4.2.6.8 and 6.1.1.4'

loop_
_geom_angle_atom_site_label_1
_geom_angle_atom_site_label_2
_geom_angle_atom_site_label_3
_geom_angle
_geom_angle_site_symmetry_1
_geom_angle_site_symmetry_3
_geom_angle_publ_flag
N1 Cu1 S2 163.62(13) . . ?
N1 Cu1 S1 87.16(12) . . ?
S2 Cu1 S1 93.72(5) . . ?
N1 Cu1 S3 86.53(13) . . ?
S2 Cu1 S3 95.68(5) . . ?
S1 Cu1 S3 166.53(5) . . ?
N1 Cu1 O1 97.61(17) . . ?
S2 Cu1 O1 98.75(12) . . ?
S1 Cu1 O1 84.46(11) . . ?
S3 Cu1 O1 84.60(11) . . ?
C10 N1 C1 113.2(4) . . ?
C10 N1 Cu1 113.5(3) . . ?
C1 N1 Cu1 111.9(3) . . ?
C2 S1 C3 104.1(3) . . ?
C2 S1 Cu1 96.23(19) . . ?
C3 S1 Cu1 108.5(2) . . ?
C6 S2 C5 96.5(4) . . ?
C6 S2 Cu1 108.1(3) . . ?
C5 S2 Cu1 105.9(2) . . ?
C8 S3 C9 104.1(3) . . ?
C8 S3 Cu1 108.3(2) . . ?
C9 S3 Cu1 95.60(18) . . ?
N1 C1 C2 109.3(4) . . ?
C1 C2 S1 108.3(3) . . ?
C4 C3 S1 111.5(5) . . ?
C3 C4 C5 114.9(6) . . ?
C4 C5 S2 113.7(5) . . ?
C7 C6 S2 114.3(5) . . ?
C6 C7 C8 116.6(5) . . ?
C7 C8 S3 110.2(4) . . ?
C10 C9 S3 106.7(4) . . ?
N1 C10 C9 107.9(4) . . ?
O2 Cl1 O5 114.2(8) . . ?
O2 Cl1 O5 114.2(8) . 2_656 ?
O5 Cl1 O5 131.6(15) . 2_656 ?
O2 Cl1 O3 120.9(12) . 2_656 ?
O5 Cl1 O3 40.8(12) . 2_656 ?
O5 Cl1 O3 109.6(8) 2_656 2_656 ?
O2 Cl1 O3 120.9(12) . . ?
O5 Cl1 O3 109.6(8) . . ?
O5 Cl1 O3 40.8(12) 2_656 . ?
O3 Cl1 O3 118(2) 2_656 . ?
O2 Cl1 O4 92.5(7) . . ?
O5 Cl1 O4 66.2(12) . . ?
O5 Cl1 O4 111.5(12) 2_656 . ?
O3 Cl1 O4 106.3(11) 2_656 . ?
O3 Cl1 O4 71.0(11) . . ?
O2 Cl1 O4 92.5(7) . 2_656 ?
O5 Cl1 O4 111.5(12) . 2_656 ?
O5 Cl1 O4 66.2(12) 2_656 2_656 ?
O3 Cl1 O4 71.0(11) 2_656 2_656 ?
O3 Cl1 O4 106.3(11) . 2_656 ?
O4 Cl1 O4 174.9(13) . 2_656 ?
O7 Cl2 O7 121.9(8) . 2_757 ?
O7 Cl2 O6 119.1(4) . . ?
O7 Cl2 O6 119.1(4) 2_757 . ?
O7 Cl2 O8 94.6(9) . 2_757 ?
O7 Cl2 O8 103.4(9) 2_757 2_757 ?
O6 Cl2 O8 71.2(12) . 2_757 ?
O7 Cl2 O8 103.4(9) . . ?
O7 Cl2 O8 94.6(9) 2_757 . ?
O6 Cl2 O8 71.2(12) . . ?
O8 Cl2 O8 142(2) 2_757 . ?
O11 Cl3 O10 112.8(7) . . ?
O11 Cl3 O12 106.7(10) . . ?
O10 Cl3 O12 110.7(8) . . ?
O11 Cl3 O9 104.1(5) . . ?
O10 Cl3 O9 106.7(5) . . ?
O12 Cl3 O9 115.9(8) . . ?

loop_
_geom_bond_atom_site_label_1
_geom_bond_atom_site_label_2
_geom_bond_distance
_geom_bond_site_symmetry_2
_geom_bond_publ_flag
Cu1 N1 2.004(4) . ?
Cu1 S2 2.2863(12) . ?
Cu1 S1 2.3112(12) . ?
Cu1 S3 2.3189(12) . ?
Cu1 O1 2.434(3) . ?
N1 C10 1.465(7) . ?
N1 C1 1.480(6) . ?
S1 C2 1.806(6) . ?
S1 C3 1.812(6) . ?
S2 C6 1.825(7) . ?
S2 C5 1.864(8) . ?
S3 C8 1.799(6) . ?
S3 C9 1.826(6) . ?
C1 C2 1.503(9) . ?
C3 C4 1.494(11) . ?
C4 C5 1.482(10) . ?
C6 C7 1.444(14) . ?
C7 C8 1.566(12) . ?
C9 C10 1.523(9) . ?
Cl1 O2 1.366(11) . ?
Cl1 O5 1.368(12) . ?
Cl1 O5 1.368(12) 2_656 ?
Cl1 O3 1.365(14) 2_656 ?
Cl1 O3 1.365(14) . ?
Cl1 O4 1.441(12) . ?
Cl1 O4 1.441(12) 2_656 ?
Cl2 O7 1.337(6) . ?
Cl2 O7 1.337(6) 2_757 ?
Cl2 O6 1.408(17) . ?
Cl2 O8 1.444(13) 2_757 ?
Cl2 O8 1.444(13) . ?
Cl3 O11 1.332(7) . ?
Cl3 O10 1.343(6) . ?
Cl3 O12 1.357(10) . ?
Cl3 O9 1.469(7) . ?

loop_
_geom_torsion_atom_site_label_1
_geom_torsion_atom_site_label_2
_geom_torsion_atom_site_label_3
_geom_torsion_atom_site_label_4
_geom_torsion
_geom_torsion_site_symmetry_1
_geom_torsion_site_symmetry_2
_geom_torsion_site_symmetry_3
_geom_torsion_site_symmetry_4
_geom_torsion_publ_flag
S2 Cu1 N1 C10 -116.6(5) . . . . ?
S1 Cu1 N1 C10 149.9(3) . . . . ?
S3 Cu1 N1 C10 -18.2(3) . . . . ?
O1 Cu1 N1 C10 65.9(4) . . . . ?
S2 Cu1 N1 C1 113.9(5) . . . . ?
S1 Cu1 N1 C1 20.3(3) . . . . ?
S3 Cu1 N1 C1 -147.8(4) . . . . ?
O1 Cu1 N1 C1 -63.7(4) . . . . ?
N1 Cu1 S1 C2 8.6(2) . . . . ?
S2 Cu1 S1 C2 -155.1(2) . . . . ?
S3 Cu1 S1 C2 70.7(3) . . . . ?
O1 Cu1 S1 C2 106.5(2) . . . . ?
N1 Cu1 S1 C3 115.7(3) . . . . ?
S2 Cu1 S1 C3 -47.9(3) . . . . ?
S3 Cu1 S1 C3 177.8(3) . . . . ?
O1 Cu1 S1 C3 -146.4(3) . . . . ?
N1 Cu1 S2 C6 56.0(5) . . . . ?
S1 Cu1 S2 C6 148.6(3) . . . . ?
S3 Cu1 S2 C6 -41.1(3) . . . . ?
O1 Cu1 S2 C6 -126.5(3) . . . . ?
N1 Cu1 S2 C5 -46.6(5) . . . . ?
S1 Cu1 S2 C5 46.0(3) . . . . ?
S3 Cu1 S2 C5 -143.6(3) . . . . ?
O1 Cu1 S2 C5 131.0(3) . . . . ?
N1 Cu1 S3 C8 -119.1(3) . . . . ?
S2 Cu1 S3 C8 44.6(2) . . . . ?
S1 Cu1 S3 C8 178.7(3) . . . . ?
O1 Cu1 S3 C8 142.9(3) . . . . ?
N1 Cu1 S3 C9 -12.3(2) . . . . ?
S2 Cu1 S3 C9 151.5(2) . . . . ?
S1 Cu1 S3 C9 -74.4(3) . . . . ?
O1 Cu1 S3 C9 -110.3(2) . . . . ?
C10 N1 C1 C2 -179.9(4) . . . . ?
Cu1 N1 C1 C2 -50.2(5) . . . . ?
N1 C1 C2 S1 57.9(5) . . . . ?
C3 S1 C2 C1 -147.0(4) . . . . ?
Cu1 S1 C2 C1 -36.2(4) . . . . ?
C2 S1 C3 C4 165.2(5) . . . . ?
Cu1 S1 C3 C4 63.6(5) . . . . ?
S1 C3 C4 C5 -78.4(6) . . . . ?
C3 C4 C5 S2 79.8(7) . . . . ?
C6 S2 C5 C4 -175.0(6) . . . . ?
Cu1 S2 C5 C4 -64.0(6) . . . . ?
C5 S2 C6 C7 168.1(6) . . . . ?
Cu1 S2 C6 C7 59.0(6) . . . . ?
S2 C6 C7 C8 -79.1(7) . . . . ?
C6 C7 C8 S3 80.3(7) . . . . ?
C9 S3 C8 C7 -162.2(5) . . . . ?
Cu1 S3 C8 C7 -61.3(5) . . . . ?
C8 S3 C9 C10 150.7(4) . . . . ?
Cu1 S3 C9 C10 40.2(4) . . . . ?
C1 N1 C10 C9 179.0(4) . . . . ?
Cu1 N1 C10 C9 50.1(5) . . . . ?
S3 C9 C10 N1 -60.3(5) . . . . ?
